data_7024132
loop_
_publ_author_name
'Crowley, James D.'
'Bandeen, Pauline H.'

_publ_section_title
;
 A multicomponent CuAAC &quot;click&quot; approach to a library of hybrid
 polydentate 2-pyridyl-1,2,3-triazole ligands: new building blocks for the
 generation of metallosupramolecular architectures.
;
_journal_issue 2
_journal_name_full 'Dalton transactions (Cambridge, England : 2003)'
_journal_page_first 612
_journal_page_last 623
_journal_paper_doi 10.1039/b911276f
_journal_volume 39
_journal_year 2010
_chemical_formula_moiety 'C17 H16 N8'
_chemical_formula_sum 'C17 H16 N8'
_chemical_formula_weight 332.38
_chemical_name_systematic
;
?
;
_space_group_IT_number 15
_symmetry_cell_setting monoclinic
_symmetry_space_group_name_Hall '-C 2yc'
_symmetry_space_group_name_H-M 'C 1 2/c 1'
_atom_sites_solution_hydrogens geom
_atom_sites_solution_primary direct
_atom_sites_solution_secondary difmap
_audit_conform_dict_location ftp://ftp.iucr.org/pub/cif_core.dic
_audit_conform_dict_name cif_core.dic
_audit_conform_dict_version 2.4
_audit_creation_date 2009-08-05T09:33:28-00:00
_audit_creation_method 'WinGX routine CIF_UPDATE'
_cell_angle_alpha 90.000(0)
_cell_angle_beta 105.681(6)
_cell_angle_gamma 90.000(0)
_cell_formula_units_Z 4
_cell_length_a 32.377(6)
_cell_length_b 4.4451(8)
_cell_length_c 11.1901(19)
_cell_measurement_reflns_used 4412
_cell_measurement_temperature 90(2)
_cell_measurement_theta_max 33.87
_cell_measurement_theta_min 2.61
_cell_volume 1550.5(5)
_computing_cell_refinement 'APEX2 and SAINT (Bruker, 2007)'
_computing_data_collection 'APEX2 (Bruker, 2007)'
_computing_data_reduction 'SAINT (Bruker, 2007)'
_computing_molecular_graphics 'ORTEP-3 (Farrugia, 1997) & Mercury (Macrae et al., 2006)'
_computing_publication_material 'SHELXTL-97 (Sheldrick, 2008) & enCIFer (Allen et al., 2004)'
_computing_structure_refinement 'SHELXL-97 (Sheldrick, 2008)'
_computing_structure_solution 'SIR97 (Altomare et al., 1999)'
_diffrn_ambient_temperature 90(2)
_diffrn_measured_fraction_theta_full 0.984
_diffrn_measured_fraction_theta_max 0.984
_diffrn_measurement_device_type 'CCD area detector'
_diffrn_measurement_method 'phi and omega scans'
_diffrn_radiation_monochromator graphite
_diffrn_radiation_type MoK\a
_diffrn_radiation_wavelength 0.71069
_diffrn_reflns_av_R_equivalents 0.0257
_diffrn_reflns_av_unetI/netI 0.0193
_diffrn_reflns_limit_h_max 35
_diffrn_reflns_limit_h_min -38
_diffrn_reflns_limit_k_max 3
_diffrn_reflns_limit_k_min -5
_diffrn_reflns_limit_l_max 13
_diffrn_reflns_limit_l_min -13
_diffrn_reflns_number 6260
_diffrn_reflns_theta_full 25.48
_diffrn_reflns_theta_max 25.48
_diffrn_reflns_theta_min 1.31
_exptl_absorpt_coefficient_mu 0.093
_exptl_absorpt_correction_T_max 0.990
_exptl_absorpt_correction_T_min 0.885
_exptl_absorpt_correction_type multi-scan
_exptl_absorpt_process_details 'SADABS (Bruker, 2007)'
_exptl_crystal_colour colourless
_exptl_crystal_density_diffrn 1.424
_exptl_crystal_density_method 'not measured'
_exptl_crystal_description Block
_exptl_crystal_F_000 696
_exptl_crystal_size_max 0.45
_exptl_crystal_size_mid 0.3
_exptl_crystal_size_min 0.11
_refine_diff_density_max 0.213
_refine_diff_density_min -0.238
_refine_diff_density_rms 0.059
_refine_ls_extinction_method none
_refine_ls_goodness_of_fit_ref 1.185
_refine_ls_hydrogen_treatment constr
_refine_ls_matrix_type full
_refine_ls_number_parameters 114
_refine_ls_number_reflns 1428
_refine_ls_number_restraints 0
_refine_ls_restrained_S_all 1.185
_refine_ls_R_factor_all 0.0387
_refine_ls_R_factor_gt 0.0327
_refine_ls_shift/su_max 0
_refine_ls_shift/su_mean 0
_refine_ls_structure_factor_coef Fsqd
_refine_ls_weighting_details 'calc w=1/[\s^2^(Fo^2^)+(0.0644P)^2^+1.0338P] where P=(Fo^2^+2Fc^2^)/3'
_refine_ls_weighting_scheme calc
_refine_ls_wR_factor_gt 0.0964
_refine_ls_wR_factor_ref 0.1168
_reflns_number_gt 1275
_reflns_number_total 1428
_reflns_threshold_expression >2\s(I)
_cod_data_source_file b911276f.txt
_cod_data_source_block pcf
_cod_depositor_comments
;
The following automatic conversions were performed:

'_symmetry_cell_setting' value 'Monoclinic' changed to 'monoclinic'
according to /home/saulius/struct/CIF-dictionaries/cif_core.dic
dictionary named 'cif_core.dic' version 2.4.2 from 2011-04-26.

Automatic conversion script
Id: cif_fix_values 1891 2012-01-12 08:04:46Z andrius 
;
_cod_original_cell_volume 1550.5(6)
_cod_original_sg_symbol_H-M C2/c
_cod_database_code 7024132

loop_
_symmetry_equiv_pos_as_xyz
'x, y, z'
'-x, y, -z+1/2'
'x+1/2, y+1/2, z'
'-x+1/2, y+1/2, -z+1/2'
'-x, -y, -z'
'x, -y, z-1/2'
'-x+1/2, -y+1/2, -z'
'x+1/2, -y+1/2, z-1/2'

loop_
_atom_site_label
_atom_site_type_symbol
_atom_site_fract_x
_atom_site_fract_y
_atom_site_fract_z
_atom_site_U_iso_or_equiv
_atom_site_adp_type
_atom_site_occupancy
_atom_site_symmetry_multiplicity
_atom_site_calc_flag
_atom_site_refinement_flags
C1 C 0.30395(5) 0.3848(4) 0.47363(14) 0.0217(4) Uani 1 1 d .
H1 H 0.2887 0.3393 0.5309 0.026 Uiso 1 1 calc R
C2 C 0.29182(5) 0.2434(3) 0.35948(14) 0.0208(4) Uani 1 1 d .
H2 H 0.269 0.1088 0.3404 0.025 Uiso 1 1 calc R
C3 C 0.31470(5) 0.3083(3) 0.27429(13) 0.0193(4) Uani 1 1 d .
H3 H 0.3076 0.2165 0.1967 0.023 Uiso 1 1 calc R
C4 C 0.34806(4) 0.5105(3) 0.30635(13) 0.0177(3) Uani 1 1 d .
H4 H 0.3639 0.5575 0.2507 0.021 Uiso 1 1 calc R
C5 C 0.35782(4) 0.6438(3) 0.42335(13) 0.0157(3) Uani 1 1 d .
C6 C 0.39287(4) 0.8602(3) 0.46314(12) 0.0154(3) Uani 1 1 d .
C7 C 0.40726(4) 1.0048(3) 0.57523(13) 0.0162(3) Uani 1 1 d .
H7 H 0.3968 0.9869 0.6446 0.019 Uiso 1 1 calc R
C8 C 0.46886(5) 1.3634(3) 0.65578(13) 0.0183(4) Uani 1 1 d .
H8A H 0.4524 1.4864 0.6978 0.022 Uiso 1 1 calc R
H8B H 0.4847 1.4965 0.6156 0.022 Uiso 1 1 calc R
C9 C 0.5 1.1691(4) 0.75 0.0159(4) Uani 1 2 d S
H9A H 0.4842 1.0409 0.7923 0.019 Uiso 0.5 1 calc PR
H9B H 0.5158 1.0409 0.7077 0.019 Uiso 0.5 1 calc PR
N1 N 0.33598(4) 0.5820(3) 0.50702(11) 0.0194(3) Uani 1 1 d .
N2 N 0.41737(4) 0.9513(3) 0.38800(11) 0.0183(3) Uani 1 1 d .
N3 N 0.44594(4) 1.1446(3) 0.44850(11) 0.0189(3) Uani 1 1 d .
N4 N 0.43975(4) 1.1775(3) 0.56227(11) 0.0163(3) Uani 1 1 d .

loop_
_atom_site_aniso_label
_atom_site_aniso_U_11
_atom_site_aniso_U_22
_atom_site_aniso_U_33
_atom_site_aniso_U_23
_atom_site_aniso_U_13
_atom_site_aniso_U_12
C1 0.0195(8) 0.0280(8) 0.0193(8) 0.0011(6) 0.0080(6) -0.0030(6)
C2 0.0154(7) 0.0226(8) 0.0224(8) 0.0000(6) 0.0016(6) -0.0024(6)
C3 0.0209(8) 0.0200(7) 0.0145(7) -0.0013(6) 0.0006(6) 0.0023(6)
C4 0.0178(8) 0.0206(7) 0.0149(7) 0.0021(6) 0.0045(6) 0.0025(6)
C5 0.0140(7) 0.0175(7) 0.0146(7) 0.0029(5) 0.0022(6) 0.0038(5)
C6 0.0150(7) 0.0176(7) 0.0132(7) 0.0024(5) 0.0030(6) 0.0037(5)
C7 0.0153(7) 0.0180(7) 0.0151(7) 0.0018(5) 0.0039(6) 0.0015(5)
C8 0.0180(8) 0.0171(7) 0.0178(8) -0.0021(5) 0.0013(6) -0.0012(5)
C9 0.0158(10) 0.0166(10) 0.0154(9) 0 0.0045(8) 0
N1 0.0185(7) 0.0242(7) 0.0159(6) 0.0006(5) 0.0053(5) -0.0011(5)
N2 0.0166(7) 0.0224(7) 0.0160(6) 0.0002(5) 0.0043(5) -0.0006(5)
N3 0.0181(7) 0.0227(7) 0.0155(6) 0.0003(5) 0.0040(5) -0.0007(5)
N4 0.0149(6) 0.0187(6) 0.0138(6) 0.0008(4) 0.0015(5) 0.0011(5)

loop_
_atom_type_symbol
_atom_type_description
_atom_type_scat_dispersion_real
_atom_type_scat_dispersion_imag
_atom_type_scat_source
C C 0.0033 0.0016 'International Tables Vol C Tables 4.2.6.8 and 6.1.1.4'
H H 0 0 'International Tables Vol C Tables 4.2.6.8 and 6.1.1.4'
N N 0.0061 0.0033 'International Tables Vol C Tables 4.2.6.8 and 6.1.1.4'

loop_
_geom_angle_atom_site_label_1
_geom_angle_atom_site_label_2
_geom_angle_atom_site_label_3
_geom_angle
_geom_angle_site_symmetry_1
N1 C1 C2 124.32(13) .
N1 C1 H1 117.8 .
C2 C1 H1 117.8 .
C1 C2 C3 118.02(14) .
C1 C2 H2 121 .
C3 C2 H2 121 .
C4 C3 C2 118.95(13) .
C4 C3 H3 120.5 .
C2 C3 H3 120.5 .
C3 C4 C5 119.04(13) .
C3 C4 H4 120.5 .
C5 C4 H4 120.5 .
N1 C5 C4 122.59(14) .
N1 C5 C6 115.66(12) .
C4 C5 C6 121.75(13) .
N2 C6 C7 108.27(13) .
N2 C6 C5 122.70(12) .
C7 C6 C5 129.02(13) .
N4 C7 C6 104.56(12) .
N4 C7 H7 127.7 .
C6 C7 H7 127.7 .
N4 C8 C9 110.80(13) .
N4 C8 H8A 109.5 .
C9 C8 H8A 109.5 .
N4 C8 H8B 109.5 .
C9 C8 H8B 109.5 .
H8A C8 H8B 108.1 .
C8 C9 C8 110.57(17) 2_656
C8 C9 H9A 109.5 2_656
C8 C9 H9A 109.5 .
C8 C9 H9B 109.5 2_656
C8 C9 H9B 109.5 .
H9A C9 H9B 108.1 .
C1 N1 C5 117.07(13) .
N3 N2 C6 108.87(12) .
N2 N3 N4 107.14(11) .
C7 N4 N3 111.15(12) .
C7 N4 C8 128.27(12) .
N3 N4 C8 120.38(12) .

loop_
_geom_bond_atom_site_label_1
_geom_bond_atom_site_label_2
_geom_bond_distance
_geom_bond_site_symmetry_2
C1 N1 1.332(2) .
C1 C2 1.382(2) .
C1 H1 0.93 .
C2 C3 1.386(2) .
C2 H2 0.93 .
C3 C4 1.376(2) .
C3 H3 0.93 .
C4 C5 1.393(2) .
C4 H4 0.93 .
C5 N1 1.3453(18) .
C5 C6 1.462(2) .
C6 N2 1.3643(18) .
C6 C7 1.374(2) .
C7 N4 1.3415(19) .
C7 H7 0.93 .
C8 N4 1.4603(19) .
C8 C9 1.5164(19) .
C8 H8A 0.97 .
C8 H8B 0.97 .
C9 C8 1.5164(19) 2_656
C9 H9A 0.97 .
C9 H9B 0.97 .
N2 N3 1.3092(19) .
N3 N4 1.3491(17) .
